data_4340054
loop_
_publ_author_name
'Guan, Hong-Yu'
'Wang, Zhen'
'Famulari, Antonino'
'Wang, Xu'
'Guo, Fang'
'Mart\'i-Rujas, Javier'

_publ_section_title
;
 Synthesis of Chelating Complexes through Solid-State Dehydrochlorination
 Reactions via Second-Sphere-Coordination Interaction with Metal
 Chlorides: A Combined Experimental-Molecular Modeling Study.
;
_journal_issue 14
_journal_name_full 'Inorganic chemistry'
_journal_page_first 7438
_journal_page_last 7445
_journal_paper_doi 10.1021/ic5007583
_journal_volume 53
_journal_year 2014
_chemical_formula_sum 'C30 H32 Cl2 Cu N2'
_chemical_formula_weight 555.02
_chemical_name_systematic
; 
 ? 
;
_space_group_IT_number 60
_symmetry_cell_setting orthorhombic
_symmetry_space_group_name_Hall '-P 2n 2ab'
_symmetry_space_group_name_H-M 'P b c n'
_atom_sites_solution_hydrogens geom
_atom_sites_solution_primary direct
_atom_sites_solution_secondary difmap
_audit_creation_method SHELXL-97
_cell_angle_alpha 90.00
_cell_angle_beta 90.00
_cell_angle_gamma 90.00
_cell_formula_units_Z 4
_cell_length_a 9.9271(13)
_cell_length_b 13.0260(17)
_cell_length_c 21.326(3)
_cell_measurement_temperature 296(2)
_cell_volume 2757.7(6)
_computing_structure_refinement 'SHELXL-97 (Sheldrick, 2008)'
_computing_structure_solution 'SHELXS-97 (Sheldrick, 2008)'
_diffrn_ambient_temperature 296(2)
_diffrn_measured_fraction_theta_full 0.964
_diffrn_measured_fraction_theta_max 0.964
_diffrn_radiation_monochromator graphite
_diffrn_radiation_source 'fine-focus sealed tube'
_diffrn_radiation_type CuK\a
_diffrn_radiation_wavelength 1.54178
_diffrn_reflns_av_R_equivalents 0.1268
_diffrn_reflns_av_sigmaI/netI 0.0999
_diffrn_reflns_limit_h_max 11
_diffrn_reflns_limit_h_min -11
_diffrn_reflns_limit_k_max 15
_diffrn_reflns_limit_k_min -14
_diffrn_reflns_limit_l_max 25
_diffrn_reflns_limit_l_min -18
_diffrn_reflns_number 8537
_diffrn_reflns_theta_full 66.03
_diffrn_reflns_theta_max 66.03
_diffrn_reflns_theta_min 4.15
_exptl_absorpt_coefficient_mu 3.048
_exptl_absorpt_correction_T_max 0.9141
_exptl_absorpt_correction_T_min 0.7304
_exptl_absorpt_correction_type multi-scan
_exptl_crystal_density_diffrn 1.337
_exptl_crystal_density_method 'not measured'
_exptl_crystal_F_000 1156
_exptl_crystal_size_max 0.11
_exptl_crystal_size_mid 0.07
_exptl_crystal_size_min 0.03
_refine_diff_density_max 0.512
_refine_diff_density_min -0.910
_refine_diff_density_rms 0.073
_refine_ls_extinction_method none
_refine_ls_goodness_of_fit_ref 0.863
_refine_ls_hydrogen_treatment mixed
_refine_ls_matrix_type full
_refine_ls_number_parameters 159
_refine_ls_number_reflns 2322
_refine_ls_number_restraints 0
_refine_ls_restrained_S_all 0.863
_refine_ls_R_factor_all 0.1236
_refine_ls_R_factor_gt 0.0730
_refine_ls_shift/su_max 0.000
_refine_ls_shift/su_mean 0.000
_refine_ls_structure_factor_coef Fsqd
_refine_ls_weighting_details 'calc w=1/[\s^2^(Fo^2^)+(0.1178P)^2^+0.0000P] where P=(Fo^2^+2Fc^2^)/3'
_refine_ls_weighting_scheme calc
_refine_ls_wR_factor_gt 0.1927
_refine_ls_wR_factor_ref 0.2223
_reflns_number_gt 1112
_reflns_number_total 2322
_reflns_threshold_expression >2sigma(I)
_cod_data_source_file ic5007583_si_007.cif
_cod_data_source_block 1_prime
_cod_depositor_comments
;
The following automatic conversions were performed:

'_symmetry_cell_setting' value 'Orthorhombic' changed to
'orthorhombic' according to
/usr/data/users/saulius/crontab/automatic-downloads/rss-feeds/ACS/lib/dictionaries/cif_core.dic
dictionary named 'cif_core.dic' version 2.4.2 from
2011-04-26.

'_exptl_absorpt_correction_type' value 'Multi-scan'
changed to 'multi-scan' according to
/usr/data/users/saulius/crontab/automatic-downloads/rss-feeds/ACS/lib/dictionaries/cif_core.dic
dictionary named 'cif_core.dic' version 2.4.2 from 2011-04-26.

Automatic conversion script
Id: cif_fix_values 2281 2013-09-26 08:29:07Z andrius 

 Adding full bibliography for 4340051--4340056.cif.
;
_cod_original_cell_volume 2757.7(7)
_cod_original_sg_symbol_H-M Pbcn
_cod_database_code 4340054

loop_
_symmetry_equiv_pos_as_xyz
'x, y, z'
'x+1/2, -y+1/2, -z'
'-x, y, -z+1/2'
'-x+1/2, -y+1/2, z+1/2'
'-x, -y, -z'
'-x-1/2, y-1/2, z'
'x, -y, z-1/2'
'x-1/2, y-1/2, -z-1/2'

loop_
_atom_site_label
_atom_site_type_symbol
_atom_site_fract_x
_atom_site_fract_y
_atom_site_fract_z
_atom_site_U_iso_or_equiv
_atom_site_adp_type
_atom_site_occupancy
_atom_site_symmetry_multiplicity
_atom_site_calc_flag
_atom_site_refinement_flags
Cu1 Cu 1.0000 0.81931(11) 0.2500 0.0723(5) Uani 1 2 d S
Cl1 Cl 0.9211(2) 0.93739(14) 0.31725(10) 0.0985(7) Uani 1 1 d .
N1 N 0.8917(5) 0.7023(4) 0.2924(2) 0.0657(13) Uani 1 1 d .
C1 C 0.7420(6) 0.7204(6) 0.2884(3) 0.0721(17) Uani 1 1 d .
H7 H 0.6948 0.6615 0.3055 0.087 Uiso 1 1 calc R
H6 H 0.7185 0.7799 0.3134 0.087 Uiso 1 1 calc R
C2 C 0.6978(6) 0.7374(6) 0.2222(3) 0.0709(17) Uani 1 1 d .
C3 C 0.6336(6) 0.6587(7) 0.1904(3) 0.081(2) Uani 1 1 d .
H1 H 0.6146 0.5977 0.2112 0.097 Uiso 1 1 calc R
C4 C 0.5972(8) 0.6695(8) 0.1281(4) 0.103(3) Uani 1 1 d .
H2 H 0.5514 0.6170 0.1077 0.123 Uiso 1 1 calc R
C5 C 0.6289(10) 0.7583(10) 0.0964(4) 0.123(4) Uani 1 1 d .
H3 H 0.6088 0.7649 0.0540 0.148 Uiso 1 1 calc R
C6 C 0.6912(10) 0.8377(8) 0.1282(4) 0.108(3) Uani 1 1 d .
H4 H 0.7122 0.8982 0.1072 0.130 Uiso 1 1 calc R
C7 C 0.7222(8) 0.8278(6) 0.1906(4) 0.090(2) Uani 1 1 d .
H5 H 0.7602 0.8830 0.2119 0.108 Uiso 1 1 calc R
C8 C 0.9257(6) 0.6046(5) 0.2585(3) 0.0718(17) Uani 1 1 d .
H8 H 0.8717 0.5991 0.2207 0.086 Uiso 1 1 calc R
H9 H 0.9056 0.5461 0.2850 0.086 Uiso 1 1 calc R
C9 C 0.9352(7) 0.6970(6) 0.3600(3) 0.0779(19) Uani 1 1 d .
H15 H 1.0312 0.6830 0.3607 0.093 Uiso 1 1 calc R
H16 H 0.9223 0.7644 0.3783 0.093 Uiso 1 1 calc R
C10 C 0.8684(7) 0.6211(6) 0.4015(3) 0.0731(18) Uani 1 1 d .
C11 C 0.9197(9) 0.5247(7) 0.4094(4) 0.105(3) Uani 1 1 d .
H10 H 0.9962 0.5066 0.3868 0.126 Uiso 1 1 calc R
C12 C 0.8650(12) 0.4541(8) 0.4484(5) 0.133(4) Uani 1 1 d .
H14 H 0.9045 0.3899 0.4533 0.159 Uiso 1 1 calc R
C13 C 0.7501(12) 0.4794(10) 0.4805(5) 0.125(4) Uani 1 1 d .
H11 H 0.7103 0.4314 0.5069 0.149 Uiso 1 1 calc R
C14 C 0.6950(10) 0.5718(10) 0.4743(4) 0.116(3) Uani 1 1 d .
H12 H 0.6171 0.5882 0.4964 0.139 Uiso 1 1 calc R
C15 C 0.7540(9) 0.6441(7) 0.4349(3) 0.094(2) Uani 1 1 d .
H13 H 0.7155 0.7089 0.4311 0.113 Uiso 1 1 calc R

loop_
_atom_site_aniso_label
_atom_site_aniso_U_11
_atom_site_aniso_U_22
_atom_site_aniso_U_33
_atom_site_aniso_U_23
_atom_site_aniso_U_13
_atom_site_aniso_U_12
Cu1 0.0779(9) 0.0685(7) 0.0704(8) 0.000 0.0176(7) 0.000
Cl1 0.1222(16) 0.0749(11) 0.0984(14) -0.0160(11) 0.0463(12) -0.0094(10)
N1 0.068(3) 0.069(3) 0.060(3) -0.001(3) 0.001(2) 0.002(2)
C1 0.067(4) 0.088(4) 0.062(4) 0.009(4) 0.008(3) -0.004(3)
C2 0.062(4) 0.095(5) 0.056(3) 0.004(4) 0.005(3) 0.015(4)
C3 0.063(4) 0.118(6) 0.062(4) 0.008(4) 0.004(3) 0.004(4)
C4 0.085(5) 0.155(9) 0.068(5) -0.001(6) -0.008(4) 0.012(6)
C5 0.118(8) 0.181(11) 0.071(5) 0.039(7) 0.001(5) 0.021(7)
C6 0.113(7) 0.124(7) 0.088(6) 0.044(6) 0.006(5) 0.025(6)
C7 0.086(5) 0.097(5) 0.087(5) 0.023(5) 0.004(4) 0.016(4)
C8 0.075(4) 0.075(4) 0.065(4) 0.001(4) -0.003(3) -0.002(3)
C9 0.080(4) 0.094(5) 0.060(3) 0.001(4) -0.005(3) -0.010(4)
C10 0.078(4) 0.082(4) 0.059(4) 0.013(4) -0.015(3) -0.008(3)
C11 0.122(7) 0.111(6) 0.082(5) 0.031(5) -0.008(5) 0.003(6)
C12 0.177(11) 0.104(7) 0.118(8) 0.040(7) -0.014(8) 0.007(7)
C13 0.152(10) 0.140(10) 0.082(6) 0.040(7) -0.021(6) -0.046(8)
C14 0.097(6) 0.172(10) 0.078(6) 0.038(7) -0.008(5) -0.012(7)
C15 0.109(6) 0.116(6) 0.057(4) 0.010(4) -0.005(4) 0.002(5)

loop_
_atom_type_symbol
_atom_type_description
_atom_type_scat_dispersion_real
_atom_type_scat_dispersion_imag
_atom_type_scat_source
C C 0.0181 0.0091 'International Tables Vol C Tables 4.2.6.8 and 6.1.1.4'
H H 0.0000 0.0000 'International Tables Vol C Tables 4.2.6.8 and 6.1.1.4'
N N 0.0311 0.0180 'International Tables Vol C Tables 4.2.6.8 and 6.1.1.4'
Cl Cl 0.3639 0.7018 'International Tables Vol C Tables 4.2.6.8 and 6.1.1.4'
Cu Cu -1.9646 0.5888 'International Tables Vol C Tables 4.2.6.8 and 6.1.1.4'

loop_
_geom_angle_atom_site_label_1
_geom_angle_atom_site_label_2
_geom_angle_atom_site_label_3
_geom_angle
_geom_angle_site_symmetry_1
_geom_angle_site_symmetry_3
N1 Cu1 N1 85.3(3) 3_755 .
N1 Cu1 Cl1 92.54(15) 3_755 3_755
N1 Cu1 Cl1 164.53(16) . 3_755
N1 Cu1 Cl1 164.53(16) 3_755 .
N1 Cu1 Cl1 92.54(15) . .
Cl1 Cu1 Cl1 93.46(11) 3_755 .
C8 N1 C9 111.0(5) . .
C8 N1 C1 109.1(5) . .
C9 N1 C1 110.2(5) . .
C8 N1 Cu1 107.2(4) . .
C9 N1 Cu1 107.6(4) . .
C1 N1 Cu1 111.8(4) . .
C2 C1 N1 111.5(5) . .
C2 C1 H7 109.3 . .
N1 C1 H7 109.3 . .
C2 C1 H6 109.3 . .
N1 C1 H6 109.3 . .
H7 C1 H6 108.0 . .
C7 C2 C3 118.2(7) . .
C7 C2 C1 122.5(7) . .
C3 C2 C1 119.3(7) . .
C4 C3 C2 121.1(8) . .
C4 C3 H1 119.5 . .
C2 C3 H1 119.5 . .
C5 C4 C3 119.8(9) . .
C5 C4 H2 120.1 . .
C3 C4 H2 120.1 . .
C4 C5 C6 119.3(8) . .
C4 C5 H3 120.3 . .
C6 C5 H3 120.3 . .
C7 C6 C5 120.4(9) . .
C7 C6 H4 119.8 . .
C5 C6 H4 119.8 . .
C6 C7 C2 121.0(9) . .
C6 C7 H5 119.5 . .
C2 C7 H5 119.5 . .
N1 C8 C8 109.4(4) . 3_755
N1 C8 H8 109.8 . .
C8 C8 H8 109.8 3_755 .
N1 C8 H9 109.8 . .
C8 C8 H9 109.8 3_755 .
H8 C8 H9 108.2 . .
C10 C9 N1 118.2(6) . .
C10 C9 H15 107.8 . .
N1 C9 H15 107.8 . .
C10 C9 H16 107.8 . .
N1 C9 H16 107.8 . .
H15 C9 H16 107.1 . .
C11 C10 C15 116.4(8) . .
C11 C10 C9 121.3(8) . .
C15 C10 C9 122.3(7) . .
C12 C11 C10 123.4(10) . .
C12 C11 H10 118.3 . .
C10 C11 H10 118.3 . .
C11 C12 C13 118.5(11) . .
C11 C12 H14 120.7 . .
C13 C12 H14 120.7 . .
C14 C13 C12 120.7(10) . .
C14 C13 H11 119.6 . .
C12 C13 H11 119.6 . .
C13 C14 C15 119.9(10) . .
C13 C14 H12 120.0 . .
C15 C14 H12 120.0 . .
C10 C15 C14 120.9(9) . .
C10 C15 H13 119.5 . .
C14 C15 H13 119.5 . .

loop_
_geom_bond_atom_site_label_1
_geom_bond_atom_site_label_2
_geom_bond_distance
_geom_bond_site_symmetry_2
Cu1 N1 2.073(5) 3_755
Cu1 N1 2.073(5) .
Cu1 Cl1 2.244(2) 3_755
Cu1 Cl1 2.244(2) .
N1 C8 1.502(8) .
N1 C9 1.506(8) .
N1 C1 1.507(8) .
C1 C2 1.494(9) .
C1 H7 0.9700 .
C1 H6 0.9700 .
C2 C7 1.379(10) .
C2 C3 1.385(10) .
C3 C4 1.384(10) .
C3 H1 0.9300 .
C4 C5 1.376(13) .
C4 H2 0.9300 .
C5 C6 1.383(14) .
C5 H3 0.9300 .
C6 C7 1.372(11) .
C6 H4 0.9300 .
C7 H5 0.9300 .
C8 C8 1.519(12) 3_755
C8 H8 0.9700 .
C8 H9 0.9700 .
C9 C10 1.484(9) .
C9 H15 0.9700 .
C9 H16 0.9700 .
C10 C11 1.365(10) .
C10 C15 1.373(10) .
C11 C12 1.353(13) .
C11 H10 0.9300 .
C12 C13 1.371(14) .
C12 H14 0.9300 .
C13 C14 1.328(15) .
C13 H11 0.9300 .
C14 C15 1.392(12) .
C14 H12 0.9300 .
C15 H13 0.9300 .

loop_
_geom_torsion_atom_site_label_1
_geom_torsion_atom_site_label_2
_geom_torsion_atom_site_label_3
_geom_torsion_atom_site_label_4
_geom_torsion
_geom_torsion_site_symmetry_1
_geom_torsion_site_symmetry_4
N1 Cu1 N1 C8 -13.6(3) 3_755 .
Cl1 Cu1 N1 C8 69.0(8) 3_755 .
Cl1 Cu1 N1 C8 -178.2(4) . .
N1 Cu1 N1 C9 105.9(5) 3_755 .
Cl1 Cu1 N1 C9 -171.5(5) 3_755 .
Cl1 Cu1 N1 C9 -58.8(4) . .
N1 Cu1 N1 C1 -133.1(5) 3_755 .
Cl1 Cu1 N1 C1 -50.5(8) 3_755 .
Cl1 Cu1 N1 C1 62.3(4) . .
C8 N1 C1 C2 -64.1(7) . .
C9 N1 C1 C2 173.8(6) . .
Cu1 N1 C1 C2 54.3(7) . .
N1 C1 C2 C7 -74.6(9) . .
N1 C1 C2 C3 103.3(7) . .
C7 C2 C3 C4 1.3(10) . .
C1 C2 C3 C4 -176.7(6) . .
C2 C3 C4 C5 2.2(12) . .
C3 C4 C5 C6 -3.1(14) . .
C4 C5 C6 C7 0.6(15) . .
C5 C6 C7 C2 3.0(13) . .
C3 C2 C7 C6 -3.9(11) . .
C1 C2 C7 C6 174.1(7) . .
C9 N1 C8 C8 -78.9(7) . 3_755
C1 N1 C8 C8 159.6(6) . 3_755
Cu1 N1 C8 C8 38.4(7) . 3_755
C8 N1 C9 C10 -65.2(8) . .
C1 N1 C9 C10 55.7(8) . .
Cu1 N1 C9 C10 177.8(5) . .
N1 C9 C10 C11 91.7(9) . .
N1 C9 C10 C15 -89.7(9) . .
C15 C10 C11 C12 -1.0(13) . .
C9 C10 C11 C12 177.6(9) . .
C10 C11 C12 C13 1.7(16) . .
C11 C12 C13 C14 -1.2(17) . .
C12 C13 C14 C15 0.1(15) . .
C11 C10 C15 C14 -0.1(11) . .
C9 C10 C15 C14 -178.8(7) . .
C13 C14 C15 C10 0.6(13) . .
